data_7038900
loop_
_publ_author_name
'Wang, Huarui'
'Huang, Chao'
'Han, Yanbing'
'Shao, Zhichao'
'Hou, Hongwei'
'Fan, Yaoting'

_publ_section_title
;
 Central-metal exchange, improved catalytic activity, photoluminescence
 properties of a new family of d(10) coordination polymers based on the
 5,5'-(1H-2,3,5-triazole-1,4-diyl)diisophthalic acid ligand.
;
_journal_issue 18
_journal_name_full 'Dalton transactions (Cambridge, England : 2003)'
_journal_page_first 7776
_journal_page_last 7785
_journal_paper_doi 10.1039/c6dt00726k
_journal_volume 45
_journal_year 2016
_chemical_formula_moiety 'C25 H21 N4 O10 Zn'
_chemical_formula_sum 'C25 H21 N4 O10 Zn'
_chemical_formula_weight 602.83
_chemical_name_systematic
; 
 ? 
;
_space_group_IT_number 2
_symmetry_cell_setting triclinic
_symmetry_space_group_name_Hall '-P 1'
_symmetry_space_group_name_H-M 'P -1'
_atom_sites_solution_hydrogens geom
_atom_sites_solution_primary direct
_atom_sites_solution_secondary difmap
_audit_creation_method SHELXL-97
_audit_update_record
;
2016-01-06 deposited with the CCDC.
2016-03-28 downloaded from the CCDC.
;
_cell_angle_alpha 72.56(3)
_cell_angle_beta 86.08(3)
_cell_angle_gamma 74.18(3)
_cell_formula_units_Z 2
_cell_length_a 8.2275(16)
_cell_length_b 11.413(2)
_cell_length_c 14.634(3)
_cell_measurement_reflns_used 4212
_cell_measurement_temperature 293(2)
_cell_measurement_theta_max 27.9083
_cell_measurement_theta_min 1.9396
_cell_volume 1261.2(5)
_computing_cell_refinement 'CrystalClear (Rigaku/MSC Inc., 2006)'
_computing_data_collection 'CrystalClear (Rigaku/MSC Inc., 2006)'
_computing_data_reduction 'CrystalClear (Rigaku/MSC Inc., 2006)'
_computing_molecular_graphics SHELXTL
_computing_publication_material SHELXTL
_computing_structure_refinement 'SHELXL-97 (Sheldrick, 1997)'
_computing_structure_solution 'SHELXS-97 (Sheldrick, 1990)'
_diffrn_ambient_temperature 293(2)
_diffrn_detector_area_resol_mean 28.5714
_diffrn_measured_fraction_theta_full 0.997
_diffrn_measured_fraction_theta_max 0.997
_diffrn_measurement_device_type Saturn724
_diffrn_measurement_method dtprofit.ref
_diffrn_radiation_monochromator graphite
_diffrn_radiation_source 'fine-focus sealed tube'
_diffrn_radiation_type MoK\a
_diffrn_radiation_wavelength 0.71073
_diffrn_reflns_av_R_equivalents 0.0305
_diffrn_reflns_av_sigmaI/netI 0.0341
_diffrn_reflns_limit_h_max 9
_diffrn_reflns_limit_h_min -9
_diffrn_reflns_limit_k_max 13
_diffrn_reflns_limit_k_min -13
_diffrn_reflns_limit_l_max 17
_diffrn_reflns_limit_l_min -17
_diffrn_reflns_number 12853
_diffrn_reflns_theta_full 25.50
_diffrn_reflns_theta_max 25.50
_diffrn_reflns_theta_min 1.46
_exptl_absorpt_coefficient_mu 1.041
_exptl_absorpt_correction_T_max 0.8766
_exptl_absorpt_correction_T_min 0.8267
_exptl_absorpt_correction_type numerical
_exptl_absorpt_process_details 'CrystalClear (Rigaku/MSC Inc., 2006)'
_exptl_crystal_colour Colorless
_exptl_crystal_density_diffrn 1.587
_exptl_crystal_density_method 'not measured'
_exptl_crystal_description Prism
_exptl_crystal_F_000 618
_exptl_crystal_size_max 0.19
_exptl_crystal_size_mid 0.17
_exptl_crystal_size_min 0.13
_refine_diff_density_max 1.328
_refine_diff_density_min -0.518
_refine_diff_density_rms 0.129
_refine_ls_extinction_method none
_refine_ls_goodness_of_fit_ref 1.134
_refine_ls_hydrogen_treatment mixed
_refine_ls_matrix_type full
_refine_ls_number_parameters 360
_refine_ls_number_reflns 4670
_refine_ls_number_restraints 33
_refine_ls_restrained_S_all 1.159
_refine_ls_R_factor_all 0.0613
_refine_ls_R_factor_gt 0.0567
_refine_ls_shift/su_max 0.029
_refine_ls_shift/su_mean 0.001
_refine_ls_structure_factor_coef Fsqd
_refine_ls_weighting_details 'calc w=1/[\s^2^(Fo^2^)+(0.0970P)^2^+0.9377P] where P=(Fo^2^+2Fc^2^)/3'
_refine_ls_weighting_scheme calc
_refine_ls_wR_factor_gt 0.1581
_refine_ls_wR_factor_ref 0.1655
_reflns_number_gt 4290
_reflns_number_total 4670
_reflns_threshold_expression >2sigma(I)
_cod_data_source_file c6dt00726k2.cif
_cod_data_source_block a
_cod_depositor_comments
;
The following automatic conversions were performed:

'_symmetry_cell_setting' value 'Triclinic' changed to 'triclinic'
according to
/usr/data/users/saulius/crontab/automatic-downloads/rss-feeds/RSC/lib/dictionaries/cif_core.dic
dictionary named 'cif_core.dic' version 2.4.2 from 2011-04-26.

'_exptl_absorpt_correction_type' value 'Numerical' changed to
'numerical' according to
/usr/data/users/saulius/crontab/automatic-downloads/rss-feeds/RSC/lib/dictionaries/cif_core.dic
dictionary named 'cif_core.dic' version 2.4.2 from 2011-04-26.

Automatic conversion script
Id: cif_fix_values 4268 2015-11-12 08:31:59Z antanas 

 Adding full bibliography for 7038896--7038900.cif.
;
_cod_original_cell_volume 1261.1(4)
_cod_original_sg_symbol_Hall '-P 1   '
_cod_original_sg_symbol_H-M 'P-1   '
_cod_database_code 7038900

loop_
_symmetry_equiv_pos_as_xyz
'x, y, z'
'-x, -y, -z'

loop_
_atom_site_label
_atom_site_type_symbol
_atom_site_fract_x
_atom_site_fract_y
_atom_site_fract_z
_atom_site_U_iso_or_equiv
_atom_site_adp_type
_atom_site_occupancy
_atom_site_symmetry_multiplicity
_atom_site_calc_flag
_atom_site_refinement_flags
Zn1 Zn 1.39955(5) 0.82669(4) 1.06607(3) 0.03312(19) Uani 1 1 d .
O1 O 0.3798(7) 1.3766(4) 0.3281(4) 0.0994(17) Uani 1 1 d .
H1 H 0.3054 1.4435 0.3200 0.149 Uiso 1 1 calc R
O2 O 0.2419(6) 1.3545(4) 0.2123(3) 0.0905(15) Uani 1 1 d .
O3 O 0.4425(3) 0.9433(3) 0.13072(19) 0.0395(6) Uani 1 1 d .
O4 O 0.6041(5) 0.7777(3) 0.2350(3) 0.0699(11) Uani 1 1 d .
O5 O 0.7732(5) 1.3870(3) 0.6952(2) 0.0585(9) Uani 1 1 d .
H15A H 0.7214 1.3815 0.6514 0.088 Uiso 1 1 calc R
O6 O 0.6948(4) 1.3076(3) 0.84324(19) 0.0432(7) Uani 1 1 d .
O7 O 1.2363(3) 0.9414(3) 0.96777(18) 0.0390(6) Uani 1 1 d .
O8 O 1.2627(4) 0.7722(3) 0.9186(2) 0.0470(7) Uani 1 1 d .
O10 O 0.651(2) 0.5011(16) 0.3987(14) 0.327(7) Uani 1 1 d U
H10 H 0.5984 0.5494 0.4287 0.490 Uiso 1 1 calc R
N1 N 0.7689(3) 1.0256(3) 0.54551(18) 0.0238(6) Uani 1 1 d .
N2 N 0.8779(4) 0.8434(3) 0.5166(2) 0.0393(8) Uani 1 1 d .
N3 N 0.9564(4) 0.8410(3) 0.5985(2) 0.0406(8) Uani 1 1 d .
H3N H 1.0344 0.7797 0.6326 0.049 Uiso 1 1 calc R
N4 N 1.6178(4) 0.7176(3) 1.0311(2) 0.0389(7) Uani 1 1 d .
C1 C 0.3475(7) 1.3117(4) 0.2737(3) 0.0575(13) Uani 1 1 d .
C2 C 0.4552(5) 1.1779(4) 0.2995(3) 0.0386(9) Uani 1 1 d .
C3 C 0.4467(5) 1.1022(4) 0.2426(3) 0.0369(8) Uani 1 1 d .
H3 H 0.3765 1.1358 0.1887 0.044 Uiso 1 1 calc R
C4 C 0.5429(5) 0.9762(4) 0.2660(3) 0.0324(8) Uani 1 1 d .
C5 C 0.6482(5) 0.9273(4) 0.3463(3) 0.0336(8) Uani 1 1 d .
H5 H 0.7131 0.8432 0.3620 0.040 Uiso 1 1 calc R
C6 C 0.6571(5) 1.0030(3) 0.4033(2) 0.0316(7) Uani 1 1 d .
C7 C 0.5618(5) 1.1290(4) 0.3792(3) 0.0379(8) Uani 1 1 d .
H7 H 0.5693 1.1805 0.4166 0.045 Uiso 1 1 calc R
C8 C 0.5314(5) 0.8917(4) 0.2067(3) 0.0373(8) Uani 1 1 d .
C9 C 0.7703(5) 0.9536(4) 0.4870(2) 0.0325(8) Uani 1 1 d .
C10 C 0.8875(4) 0.9503(3) 0.6128(2) 0.0316(7) Uani 1 1 d .
C11 C 0.9236(5) 0.9972(3) 0.6896(2) 0.0304(7) Uani 1 1 d .
C12 C 0.8414(5) 1.1215(3) 0.6893(3) 0.0331(8) Uani 1 1 d .
H12 H 0.7681 1.1747 0.6392 0.040 Uiso 1 1 calc R
C13 C 0.8691(5) 1.1657(3) 0.7640(2) 0.0311(7) Uani 1 1 d .
C14 C 0.9833(4) 1.0876(3) 0.8369(2) 0.0305(7) Uani 1 1 d .
H14 H 1.0012 1.1172 0.8871 0.037 Uiso 1 1 calc R
C15 C 1.0706(4) 0.9660(3) 0.8355(2) 0.0277(7) Uani 1 1 d .
C16 C 1.0382(4) 0.9191(3) 0.7633(2) 0.0305(7) Uani 1 1 d .
H16 H 1.0927 0.8359 0.7640 0.037 Uiso 1 1 calc R
C17 C 0.7721(5) 1.2968(4) 0.7669(3) 0.0379(9) Uani 1 1 d .
C18 C 1.1992(4) 0.8850(3) 0.9121(2) 0.0298(7) Uani 1 1 d .
C19 C 1.6229(6) 0.6009(5) 1.0326(6) 0.085(2) Uani 1 1 d .
H19 H 1.5230 0.5758 1.0433 0.102 Uiso 1 1 calc R
C20 C 1.7684(6) 0.5139(5) 1.0192(6) 0.092(2) Uani 1 1 d .
H20 H 1.7645 0.4333 1.0190 0.111 Uiso 1 1 calc R
C21 C 1.9205(5) 0.5462(4) 1.0062(3) 0.0417(9) Uani 1 1 d .
C22 C 1.9137(6) 0.6669(4) 1.0065(4) 0.0533(12) Uani 1 1 d .
H22 H 2.0121 0.6938 0.9989 0.064 Uiso 1 1 calc R
C23 C 1.7607(6) 0.7496(4) 1.0182(4) 0.0515(11) Uani 1 1 d .
H23 H 1.7596 0.8318 1.0167 0.062 Uiso 1 1 calc R
C24 C 0.8506(19) 0.4853(11) 0.2855(9) 0.184(5) Uani 1 1 d U
H24A H 0.9170 0.4026 0.3208 0.276 Uiso 1 1 calc R
H24B H 0.9226 0.5312 0.2441 0.276 Uiso 1 1 calc R
H24C H 0.7664 0.4762 0.2478 0.276 Uiso 1 1 calc R
C25 C 0.7743(15) 0.5500(10) 0.3472(9) 0.156(4) Uani 1 1 d U
H25A H 0.7252 0.6382 0.3115 0.187 Uiso 1 1 calc R
H25B H 0.8586 0.5485 0.3911 0.187 Uiso 1 1 calc R
O9 O 0.9974(6) 0.6271(4) 0.4490(3) 0.0863(12) Uiso 1 1 d .

loop_
_atom_site_aniso_label
_atom_site_aniso_U_11
_atom_site_aniso_U_22
_atom_site_aniso_U_33
_atom_site_aniso_U_23
_atom_site_aniso_U_13
_atom_site_aniso_U_12
Zn1 0.0317(3) 0.0301(3) 0.0372(3) -0.01715(19) -0.01142(18) 0.00345(18)
O1 0.144(4) 0.041(2) 0.105(3) -0.039(2) -0.072(3) 0.026(2)
O2 0.117(3) 0.051(2) 0.092(3) -0.026(2) -0.064(3) 0.019(2)
O3 0.0426(15) 0.0411(15) 0.0395(14) -0.0197(12) -0.0127(12) -0.0065(12)
O4 0.096(3) 0.0420(18) 0.071(2) -0.0309(17) -0.045(2) 0.0109(18)
O5 0.091(3) 0.0303(15) 0.0416(17) -0.0068(13) -0.0001(16) 0.0005(15)
O6 0.0553(17) 0.0319(14) 0.0429(15) -0.0170(12) -0.0002(13) -0.0052(12)
O7 0.0378(14) 0.0426(15) 0.0357(14) -0.0159(12) -0.0153(11) -0.0001(12)
O8 0.0497(17) 0.0319(15) 0.0537(17) -0.0104(13) -0.0226(14) 0.0019(13)
O10 0.231(11) 0.349(14) 0.355(14) 0.009(11) 0.029(9) -0.135(11)
N1 0.0281(14) 0.0236(13) 0.0208(13) -0.0095(11) -0.0093(11) -0.0028(11)
N2 0.0466(19) 0.0380(17) 0.0334(16) -0.0180(14) -0.0140(14) 0.0006(15)
N3 0.0459(19) 0.0370(17) 0.0359(17) -0.0171(14) -0.0190(14) 0.0056(15)
N4 0.0316(16) 0.0338(16) 0.0522(19) -0.0227(15) -0.0085(14) 0.0031(13)
C1 0.079(3) 0.037(2) 0.054(3) -0.018(2) -0.026(2) 0.001(2)
C2 0.046(2) 0.0333(19) 0.0369(19) -0.0138(16) -0.0095(17) -0.0046(17)
C3 0.040(2) 0.038(2) 0.0330(18) -0.0116(16) -0.0092(16) -0.0074(17)
C4 0.0333(19) 0.0348(19) 0.0324(18) -0.0140(15) -0.0036(15) -0.0086(15)
C5 0.0349(19) 0.0331(18) 0.0343(18) -0.0136(15) -0.0046(15) -0.0063(15)
C6 0.0349(19) 0.0344(19) 0.0275(17) -0.0115(14) -0.0035(14) -0.0090(15)
C7 0.046(2) 0.0337(19) 0.0369(19) -0.0178(16) -0.0073(17) -0.0055(17)
C8 0.037(2) 0.039(2) 0.039(2) -0.0191(17) -0.0069(16) -0.0055(17)
C9 0.0345(19) 0.0380(19) 0.0295(17) -0.0156(15) -0.0024(15) -0.0100(16)
C10 0.0311(18) 0.0342(19) 0.0291(17) -0.0111(15) -0.0072(14) -0.0041(15)
C11 0.0332(19) 0.0301(18) 0.0294(17) -0.0124(14) -0.0036(14) -0.0057(15)
C12 0.0356(19) 0.0298(18) 0.0304(17) -0.0085(14) -0.0074(15) -0.0013(15)
C13 0.0347(19) 0.0269(17) 0.0308(17) -0.0102(14) -0.0041(14) -0.0040(15)
C14 0.0320(18) 0.0325(18) 0.0280(17) -0.0110(14) -0.0053(14) -0.0062(15)
C15 0.0291(17) 0.0285(17) 0.0255(16) -0.0081(13) -0.0029(13) -0.0066(14)
C16 0.0318(18) 0.0303(17) 0.0296(17) -0.0102(14) -0.0041(14) -0.0056(15)
C17 0.045(2) 0.0298(19) 0.038(2) -0.0136(16) -0.0128(17) -0.0013(16)
C18 0.0234(17) 0.0345(19) 0.0294(17) -0.0081(15) -0.0026(14) -0.0047(14)
C19 0.036(2) 0.058(3) 0.184(7) -0.072(4) -0.006(3) -0.005(2)
C20 0.035(2) 0.053(3) 0.213(8) -0.080(4) 0.001(3) -0.005(2)
C21 0.035(2) 0.034(2) 0.056(2) -0.0191(18) -0.0077(18) 0.0006(17)
C22 0.038(2) 0.040(2) 0.086(3) -0.029(2) 0.014(2) -0.0099(18)
C23 0.048(2) 0.032(2) 0.075(3) -0.023(2) 0.007(2) -0.0046(18)
C24 0.267(12) 0.108(7) 0.165(9) -0.069(7) -0.030(8) 0.010(8)
C25 0.151(8) 0.097(6) 0.164(9) 0.015(6) 0.011(7) -0.005(6)

loop_
_atom_type_symbol
_atom_type_description
_atom_type_scat_dispersion_real
_atom_type_scat_dispersion_imag
_atom_type_scat_source
C C 0.0033 0.0016 'International Tables Vol C Tables 4.2.6.8 and 6.1.1.4'
H H 0.0000 0.0000 'International Tables Vol C Tables 4.2.6.8 and 6.1.1.4'
N N 0.0061 0.0033 'International Tables Vol C Tables 4.2.6.8 and 6.1.1.4'
O O 0.0106 0.0060 'International Tables Vol C Tables 4.2.6.8 and 6.1.1.4'
Zn Zn 0.2839 1.4301 'International Tables Vol C Tables 4.2.6.8 and 6.1.1.4'

loop_
_geom_angle_atom_site_label_1
_geom_angle_atom_site_label_2
_geom_angle_atom_site_label_3
_geom_angle
_geom_angle_site_symmetry_1
_geom_angle_site_symmetry_3
O7 Zn1 O3 101.82(11) . 1_656
O7 Zn1 O6 111.98(12) . 2_777
O3 Zn1 O6 111.08(11) 1_656 2_777
O7 Zn1 N4 120.75(13) . .
O3 Zn1 N4 111.16(12) 1_656 .
O6 Zn1 N4 100.28(13) 2_777 .
C1 O1 H1 109.5 . .
C8 O3 Zn1 115.9(2) . 1_454
C17 O5 H15A 109.5 . .
C17 O6 Zn1 124.7(2) . 2_777
C18 O7 Zn1 112.0(2) . .
C25 O10 H10 109.5 . .
C9 N1 C10 103.4(3) . .
C9 N2 N3 107.3(3) . .
C10 N3 N2 105.6(3) . .
C10 N3 H3N 127.2 . .
N2 N3 H3N 127.2 . .
C23 N4 C19 117.1(4) . .
C23 N4 Zn1 124.1(3) . .
C19 N4 Zn1 118.2(3) . .
O2 C1 O1 123.7(4) . .
O2 C1 C2 123.8(4) . .
O1 C1 C2 112.5(4) . .
C3 C2 C7 120.1(4) . .
C3 C2 C1 118.8(3) . .
C7 C2 C1 121.1(3) . .
C2 C3 C4 120.2(3) . .
C2 C3 H3 119.9 . .
C4 C3 H3 119.9 . .
C5 C4 C3 119.5(3) . .
C5 C4 C8 119.6(3) . .
C3 C4 C8 120.9(3) . .
C6 C5 C4 120.4(3) . .
C6 C5 H5 119.8 . .
C4 C5 H5 119.8 . .
C5 C6 C7 119.8(3) . .
C5 C6 C9 121.1(3) . .
C7 C6 C9 119.1(3) . .
C2 C7 C6 119.9(3) . .
C2 C7 H7 120.0 . .
C6 C7 H7 120.0 . .
O4 C8 O3 124.0(4) . .
O4 C8 C4 119.0(3) . .
O3 C8 C4 117.0(3) . .
N2 C9 N1 111.3(3) . .
N2 C9 C6 128.4(3) . .
N1 C9 C6 120.3(3) . .
N3 C10 N1 112.4(3) . .
N3 C10 C11 128.1(3) . .
N1 C10 C11 119.5(3) . .
C12 C11 C16 119.8(3) . .
C12 C11 C10 119.3(3) . .
C16 C11 C10 120.9(3) . .
C13 C12 C11 120.0(3) . .
C13 C12 H12 120.0 . .
C11 C12 H12 120.0 . .
C12 C13 C14 119.9(3) . .
C12 C13 C17 120.0(3) . .
C14 C13 C17 120.2(3) . .
C15 C14 C13 120.4(3) . .
C15 C14 H14 119.8 . .
C13 C14 H14 119.8 . .
C14 C15 C16 120.0(3) . .
C14 C15 C18 119.9(3) . .
C16 C15 C18 120.2(3) . .
C15 C16 C11 119.8(3) . .
C15 C16 H16 120.1 . .
C11 C16 H16 120.1 . .
O5 C17 O6 124.1(4) . .
O5 C17 C13 117.9(3) . .
O6 C17 C13 118.0(3) . .
O8 C18 O7 123.9(3) . .
O8 C18 C15 120.5(3) . .
O7 C18 C15 115.6(3) . .
N4 C19 C20 123.4(5) . .
N4 C19 H19 118.3 . .
C20 C19 H19 118.3 . .
C19 C20 C21 120.1(4) . .
C19 C20 H20 120.0 . .
C21 C20 H20 120.0 . .
C22 C21 C20 115.9(4) . .
C22 C21 C21 122.8(5) . 2_967
C20 C21 C21 121.3(5) . 2_967
C21 C22 C23 120.3(4) . .
C21 C22 H22 119.8 . .
C23 C22 H22 119.8 . .
N4 C23 C22 123.2(4) . .
N4 C23 H23 118.4 . .
C22 C23 H23 118.4 . .
C25 C24 H24A 109.5 . .
C25 C24 H24B 109.5 . .
H24A C24 H24B 109.5 . .
C25 C24 H24C 109.5 . .
H24A C24 H24C 109.5 . .
H24B C24 H24C 109.5 . .
C24 C25 O10 112.9(15) . .
C24 C25 H25A 109.0 . .
O10 C25 H25A 109.0 . .
C24 C25 H25B 109.0 . .
O10 C25 H25B 109.0 . .
H25A C25 H25B 107.8 . .

loop_
_geom_bond_atom_site_label_1
_geom_bond_atom_site_label_2
_geom_bond_distance
_geom_bond_site_symmetry_2
Zn1 O7 1.940(3) .
Zn1 O3 1.961(3) 1_656
Zn1 O6 2.001(3) 2_777
Zn1 N4 2.018(3) .
O1 C1 1.320(6) .
O1 H1 0.8200 .
O2 C1 1.189(6) .
O3 C8 1.265(5) .
O3 Zn1 1.961(3) 1_454
O4 C8 1.228(5) .
O5 C17 1.233(5) .
O5 H15A 0.8200 .
O6 C17 1.269(5) .
O6 Zn1 2.001(3) 2_777
O7 C18 1.275(4) .
O8 C18 1.228(4) .
O10 C25 1.366(13) .
O10 H10 0.8200 .
N1 C9 1.351(4) .
N1 C10 1.352(4) .
N2 C9 1.293(5) .
N2 N3 1.390(4) .
N3 C10 1.294(5) .
N3 H3N 0.8600 .
N4 C23 1.309(5) .
N4 C19 1.315(6) .
C1 C2 1.491(6) .
C2 C3 1.384(5) .
C2 C7 1.387(5) .
C3 C4 1.390(5) .
C3 H3 0.9300 .
C4 C5 1.387(5) .
C4 C8 1.503(5) .
C5 C6 1.386(5) .
C5 H5 0.9300 .
C6 C7 1.388(5) .
C6 C9 1.464(5) .
C7 H7 0.9300 .
C10 C11 1.460(5) .
C11 C12 1.394(5) .
C11 C16 1.397(5) .
C12 C13 1.388(5) .
C12 H12 0.9300 .
C13 C14 1.388(5) .
C13 C17 1.503(5) .
C14 C15 1.383(5) .
C14 H14 0.9300 .
C15 C16 1.389(5) .
C15 C18 1.496(5) .
C16 H16 0.9300 .
C19 C20 1.376(7) .
C19 H19 0.9300 .
C20 C21 1.384(6) .
C20 H20 0.9300 .
C21 C22 1.364(6) .
C21 C21 1.479(8) 2_967
C22 C23 1.387(6) .
C22 H22 0.9300 .
C23 H23 0.9300 .
C24 C25 1.350(13) .
C24 H24A 0.9600 .
C24 H24B 0.9600 .
C24 H24C 0.9600 .
C25 H25A 0.9700 .
C25 H25B 0.9700 .

loop_
_geom_torsion_atom_site_label_1
_geom_torsion_atom_site_label_2
_geom_torsion_atom_site_label_3
_geom_torsion_atom_site_label_4
_geom_torsion
_geom_torsion_site_symmetry_1
_geom_torsion_site_symmetry_4
O3 Zn1 O7 C18 175.5(2) 1_656 .
O6 Zn1 O7 C18 -65.8(3) 2_777 .
N4 Zn1 O7 C18 51.8(3) . .
C9 N2 N3 C10 0.9(5) . .
O7 Zn1 N4 C23 94.6(4) . .
O3 Zn1 N4 C23 -24.5(4) 1_656 .
O6 Zn1 N4 C23 -142.0(4) 2_777 .
O7 Zn1 N4 C19 -94.1(5) . .
O3 Zn1 N4 C19 146.9(4) 1_656 .
O6 Zn1 N4 C19 29.3(5) 2_777 .
O2 C1 C2 C3 7.6(8) . .
O1 C1 C2 C3 -173.9(5) . .
O2 C1 C2 C7 -172.0(5) . .
O1 C1 C2 C7 6.5(7) . .
C7 C2 C3 C4 1.0(6) . .
C1 C2 C3 C4 -178.6(4) . .
C2 C3 C4 C5 -0.5(6) . .
C2 C3 C4 C8 178.2(4) . .
C3 C4 C5 C6 0.3(6) . .
C8 C4 C5 C6 -178.4(3) . .
C4 C5 C6 C7 -0.8(6) . .
C4 C5 C6 C9 -178.7(3) . .
C3 C2 C7 C6 -1.5(6) . .
C1 C2 C7 C6 178.2(4) . .
C5 C6 C7 C2 1.3(6) . .
C9 C6 C7 C2 179.3(4) . .
Zn1 O3 C8 O4 7.9(6) 1_454 .
Zn1 O3 C8 C4 -170.4(2) 1_454 .
C5 C4 C8 O4 6.4(6) . .
C3 C4 C8 O4 -172.3(4) . .
C5 C4 C8 O3 -175.3(3) . .
C3 C4 C8 O3 6.0(6) . .
N3 N2 C9 N1 -1.2(4) . .
N3 N2 C9 C6 179.6(3) . .
C10 N1 C9 N2 1.0(4) . .
C10 N1 C9 C6 -179.8(3) . .
C5 C6 C9 N2 3.8(6) . .
C7 C6 C9 N2 -174.2(4) . .
C5 C6 C9 N1 -175.4(3) . .
C7 C6 C9 N1 6.7(5) . .
N2 N3 C10 N1 -0.3(4) . .
N2 N3 C10 C11 179.8(4) . .
C9 N1 C10 N3 -0.4(4) . .
C9 N1 C10 C11 179.5(3) . .
N3 C10 C11 C12 176.4(4) . .
N1 C10 C11 C12 -3.4(5) . .
N3 C10 C11 C16 -4.0(6) . .
N1 C10 C11 C16 176.2(3) . .
C16 C11 C12 C13 -2.3(5) . .
C10 C11 C12 C13 177.3(3) . .
C11 C12 C13 C14 2.4(5) . .
C11 C12 C13 C17 -176.1(3) . .
C12 C13 C14 C15 0.4(5) . .
C17 C13 C14 C15 178.8(3) . .
C13 C14 C15 C16 -3.2(5) . .
C13 C14 C15 C18 177.2(3) . .
C14 C15 C16 C11 3.2(5) . .
C18 C15 C16 C11 -177.1(3) . .
C12 C11 C16 C15 -0.5(5) . .
C10 C11 C16 C15 179.9(3) . .
Zn1 O6 C17 O5 150.8(4) 2_777 .
Zn1 O6 C17 C13 -29.4(5) 2_777 .
C12 C13 C17 O5 -52.5(5) . .
C14 C13 C17 O5 129.1(4) . .
C12 C13 C17 O6 127.7(4) . .
C14 C13 C17 O6 -50.7(5) . .
Zn1 O7 C18 O8 -1.7(5) . .
Zn1 O7 C18 C15 178.6(2) . .
C14 C15 C18 O8 171.1(3) . .
C16 C15 C18 O8 -8.6(5) . .
C14 C15 C18 O7 -9.2(5) . .
C16 C15 C18 O7 171.2(3) . .
C23 N4 C19 C20 -1.6(10) . .
Zn1 N4 C19 C20 -173.5(6) . .
N4 C19 C20 C21 2.1(12) . .
C19 C20 C21 C22 -0.8(10) . .
C19 C20 C21 C21 178.6(7) . 2_967
C20 C21 C22 C23 -0.8(8) . .
C21 C21 C22 C23 179.8(5) 2_967 .
C19 N4 C23 C22 -0.1(8) . .
Zn1 N4 C23 C22 171.3(4) . .
C21 C22 C23 N4 1.3(8) . .
